data_4342719
loop_
_publ_author_name
'Scrase, Tom G.'
'O'Neill, Michael J'
'Peel, Andrew J.'
'Senior, Paul W.'
'Matthews, Peter D.'
'Shi, Heyao'
'Boss, Sally R.'
'Barker, Paul D.'

_publ_section_title
;
 Selective Lability of Ruthenium(II) Arene Amino Acid Complexes.
;
_journal_issue 7
_journal_name_full 'Inorganic chemistry'
_journal_page_first 3118
_journal_page_last 3124
_journal_paper_doi 10.1021/ic502051y
_journal_volume 54
_journal_year 2015
_chemical_absolute_configuration
;
 Flack parameter -0.06(5)
;
_chemical_formula_moiety 'C9 H13 N2 O2 Ru 1+, F6 P 1-'
_chemical_formula_sum 'C9 H13 F6 N2 O2 P Ru'
_chemical_formula_weight 427.25
_chemical_name_systematic
; 
 ? 
;
_space_group_IT_number 1
_symmetry_cell_setting triclinic
_symmetry_space_group_name_Hall 'P 1'
_symmetry_space_group_name_H-M 'P 1'
_atom_sites_solution_hydrogens geom
_atom_sites_solution_primary direct
_atom_sites_solution_secondary difmap
_audit_creation_method SHELXL-97
_cell_angle_alpha 98.943(2)
_cell_angle_beta 104.227(2)
_cell_angle_gamma 94.900(2)
_cell_formula_units_Z 2
_cell_length_a 6.3443(2)
_cell_length_b 9.3938(3)
_cell_length_c 11.9664(5)
_cell_measurement_reflns_used 3324
_cell_measurement_temperature 180(2)
_cell_measurement_theta_max 33.73
_cell_measurement_theta_min 1.00
_cell_volume 677.17(4)
_computing_cell_refinement 'HKL Scalepack (Otwinowski & Minor 1997)'
_computing_data_collection 'Collect (Nonius B.V. 1998)'
_computing_data_reduction
;
 HKL Denzo and Scalepack (Otwinowski & Minor 1997)
;
_computing_publication_material 'SHELXL-97 (Sheldrick 1997)'
_computing_structure_refinement 'SHELXL-97 (Sheldrick 1997)'
_computing_structure_solution 'SIR-92 (Altomare et al. 1994)'
_diffrn_ambient_temperature 180(2)
_diffrn_measured_fraction_theta_full 0.806
_diffrn_measured_fraction_theta_max 0.806
_diffrn_measurement_device_type 'Nonius Kappa CCD'
_diffrn_measurement_method 'Thin slice \w and \f scans'
_diffrn_radiation_source 'fine-focus sealed tube'
_diffrn_radiation_type MoK\a
_diffrn_radiation_wavelength 0.71073
_diffrn_reflns_av_R_equivalents 0.0537
_diffrn_reflns_av_sigmaI/netI 0.1564
_diffrn_reflns_limit_h_max 9
_diffrn_reflns_limit_h_min -7
_diffrn_reflns_limit_k_max 13
_diffrn_reflns_limit_k_min -13
_diffrn_reflns_limit_l_max 14
_diffrn_reflns_limit_l_min -17
_diffrn_reflns_number 8351
_diffrn_reflns_theta_full 33.35
_diffrn_reflns_theta_max 33.35
_diffrn_reflns_theta_min 3.57
_exptl_absorpt_coefficient_mu 1.351
_exptl_absorpt_correction_T_max 0.921
_exptl_absorpt_correction_T_min 0.757
_exptl_absorpt_correction_type multi-scan
_exptl_absorpt_process_details
;
multi-scan from symmetry-related measurements 
 Sortav (Blessing 1995)
;
_exptl_crystal_colour yellow
_exptl_crystal_density_diffrn 2.095
_exptl_crystal_density_method 'not measured'
_exptl_crystal_description block
_exptl_crystal_F_000 420
_exptl_crystal_size_max 0.28
_exptl_crystal_size_mid 0.10
_exptl_crystal_size_min 0.02
_refine_diff_density_max 0.823
_refine_diff_density_min -0.806
_refine_diff_density_rms 0.131
_refine_ls_abs_structure_details 'Flack H D (1983), Acta Cryst. A39, 876-881'
_refine_ls_abs_structure_Flack -0.06(5)
_refine_ls_extinction_method none
_refine_ls_goodness_of_fit_ref 0.879
_refine_ls_hydrogen_treatment constr
_refine_ls_matrix_type full
_refine_ls_number_parameters 214
_refine_ls_number_reflns 5492
_refine_ls_number_restraints 3
_refine_ls_restrained_S_all 0.879
_refine_ls_R_factor_all 0.0838
_refine_ls_R_factor_gt 0.0456
_refine_ls_shift/su_max 0.004
_refine_ls_shift/su_mean 0.001
_refine_ls_structure_factor_coef Fsqd
_refine_ls_weighting_details 'calc w=1/[\s^2^(Fo^2^)+(0.0278P)^2^+0.0000P] where P=(Fo^2^+2Fc^2^)/3'
_refine_ls_weighting_scheme calc
_refine_ls_wR_factor_gt 0.0924
_refine_ls_wR_factor_ref 0.0972
_reflns_number_gt 3075
_reflns_number_total 5492
_reflns_threshold_expression >2sigma(I)
_cod_data_source_file ic502051y_si_002.cif
_cod_data_source_block 1PF6
_cod_depositor_comments 'Adding full bibliography for 4342719--4342724.cif.'
_cod_original_sg_symbol_H-M P1
_cod_database_code 4342719

loop_
_symmetry_equiv_pos_as_xyz
'x, y, z'

loop_
_atom_site_label
_atom_site_type_symbol
_atom_site_fract_x
_atom_site_fract_y
_atom_site_fract_z
_atom_site_U_iso_or_equiv
_atom_site_adp_type
_atom_site_occupancy
_atom_site_symmetry_multiplicity
_atom_site_calc_flag
_atom_site_refinement_flags
Ru1 Ru 0.54926(8) 0.54132(6) 0.87315(5) 0.0248(3) Uani 1 1 d .
O1 O 0.8770(15) 0.5768(9) 0.9585(8) 0.034(3) Uiso 1 1 d .
O2 O 1.1203(12) 0.5275(8) 1.1128(7) 0.030(2) Uiso 1 1 d .
N1 N 0.5554(13) 0.5623(9) 1.0525(8) 0.029(2) Uiso 1 1 d .
H1A H 0.5909 0.6576 1.0903 0.035 Uiso 1 1 calc R
H1B H 0.4232 0.5254 1.0621 0.035 Uiso 1 1 calc R
N2 N 0.5906(15) 0.3245(10) 0.9023(9) 0.032(3) Uiso 1 1 d .
H2A H 0.4632 0.2634 0.8647 0.038 Uiso 1 1 calc R
H2B H 0.7009 0.2924 0.8713 0.038 Uiso 1 1 calc R
C7 C 0.9316(17) 0.5271(11) 1.0546(9) 0.030(3) Uiso 1 1 d .
C8 C 0.7373(13) 0.4702(9) 1.0956(8) 0.036(2) Uiso 1 1 d .
H8 H 0.7747 0.4769 1.1826 0.043 Uiso 1 1 calc R
C9 C 0.6470(14) 0.3199(9) 1.0321(7) 0.037(2) Uiso 1 1 d .
H9A H 0.5143 0.2860 1.0550 0.045 Uiso 1 1 calc R
H9B H 0.7569 0.2526 1.0512 0.045 Uiso 1 1 calc R
C1 C 0.4392(9) 0.7426(4) 0.8306(5) 0.0352(6) Uiso 1 1 d G
H1 H 0.4586 0.8357 0.8788 0.042 Uiso 1 1 calc R
C2 C 0.2578(8) 0.6432(6) 0.8217(5) 0.0352(6) Uiso 1 1 d G
H2 H 0.1534 0.6683 0.8637 0.042 Uiso 1 1 calc R
C3 C 0.2294(8) 0.5070(5) 0.7511(5) 0.0352(6) Uiso 1 1 d G
H3 H 0.1055 0.4390 0.7450 0.042 Uiso 1 1 calc R
C4 C 0.3822(9) 0.4702(4) 0.6896(5) 0.0352(6) Uiso 1 1 d G
H4 H 0.3628 0.3770 0.6414 0.042 Uiso 1 1 calc R
C5 C 0.5636(8) 0.5696(6) 0.6985(5) 0.0352(6) Uiso 1 1 d G
H5 H 0.6680 0.5444 0.6564 0.042 Uiso 1 1 calc R
C6 C 0.5920(7) 0.7058(5) 0.7690(5) 0.0352(6) Uiso 1 1 d G
H6 H 0.7160 0.7738 0.7751 0.042 Uiso 1 1 calc R
P1 P 0.7441(7) 1.2953(4) 0.4119(4) 0.0306(11) Uani 1 1 d .
F1 F 0.5709(14) 1.2592(9) 0.4814(8) 0.055(3) Uani 1 1 d .
F2 F 0.7988(17) 1.4531(9) 0.4841(11) 0.084(4) Uani 1 1 d .
F3 F 0.6725(17) 1.1344(10) 0.3384(11) 0.070(3) Uani 1 1 d .
F4 F 0.9264(16) 1.2362(12) 0.4990(9) 0.080(3) Uani 1 1 d .
F5 F 0.9011(16) 1.3303(10) 0.3334(9) 0.056(3) Uani 1 1 d .
F6 F 0.5452(16) 1.3433(13) 0.3237(11) 0.080(4) Uani 1 1 d .
Ru1' Ru 0.24052(8) 0.84640(6) 0.36576(5) 0.0238(3) Uani 1 1 d .
O1' O -0.0968(14) 0.8092(9) 0.2700(8) 0.021(2) Uiso 1 1 d .
O2' O -0.3229(13) 0.8845(8) 0.1217(8) 0.036(2) Uiso 1 1 d .
N1' N 0.1655(14) 1.0540(9) 0.3330(9) 0.027(2) Uiso 1 1 d .
H1'A H 0.0856 1.0934 0.3818 0.032 Uiso 1 1 calc R
H1'B H 0.2913 1.1165 0.3432 0.032 Uiso 1 1 calc R
N2' N 0.2784(14) 0.8436(9) 0.1960(8) 0.030(2) Uiso 1 1 d .
H2'A H 0.4254 0.8497 0.1993 0.036 Uiso 1 1 calc R
H2'B H 0.2112 0.7563 0.1495 0.036 Uiso 1 1 calc R
C7' C -0.1470(17) 0.8945(10) 0.1989(9) 0.027(3) Uiso 1 1 d .
C8' C 0.0371(13) 1.0251(9) 0.2113(7) 0.032(2) Uiso 1 1 d .
H8' H -0.0215 1.1127 0.1837 0.038 Uiso 1 1 calc R
C9' C 0.1892(14) 0.9588(9) 0.1429(8) 0.043(2) Uiso 1 1 d .
H9'A H 0.1065 0.9208 0.0604 0.052 Uiso 1 1 calc R
H9'B H 0.3090 1.0339 0.1434 0.052 Uiso 1 1 calc R
C1' C 0.2849(9) 0.8624(5) 0.5529(5) 0.0352(6) Uiso 1 1 d G
H1' H 0.2185 0.9189 0.6044 0.042 Uiso 1 1 calc R
C2' C 0.4790(9) 0.9195(4) 0.5330(5) 0.0352(6) Uiso 1 1 d G
H2' H 0.5452 1.0151 0.5708 0.042 Uiso 1 1 calc R
C3' C 0.5762(7) 0.8369(6) 0.4577(5) 0.0352(6) Uiso 1 1 d G
H3' H 0.7088 0.8759 0.4441 0.042 Uiso 1 1 calc R
C4' C 0.4793(9) 0.6971(5) 0.4024(5) 0.0352(6) Uiso 1 1 d G
H4' H 0.5457 0.6406 0.3509 0.042 Uiso 1 1 calc R
C5' C 0.2852(9) 0.6400(4) 0.4223(5) 0.0352(6) Uiso 1 1 d G
H5' H 0.2190 0.5445 0.3845 0.042 Uiso 1 1 calc R
C6' C 0.1880(8) 0.7227(6) 0.4976(6) 0.0352(6) Uiso 1 1 d G
H6' H 0.0553 0.6836 0.5112 0.042 Uiso 1 1 calc R
P1' P 1.0243(8) 1.0914(5) 0.8155(5) 0.0366(12) Uani 1 1 d .
F1' F 0.8640(16) 1.0417(10) 0.8910(9) 0.055(3) Uani 1 1 d .
F2' F 1.2165(17) 1.0300(14) 0.8933(11) 0.086(4) Uani 1 1 d .
F3' F 1.1735(14) 1.1431(9) 0.7347(8) 0.047(2) Uani 1 1 d .
F4' F 1.0841(15) 1.2467(10) 0.9033(9) 0.059(3) Uani 1 1 d .
F5' F 0.9481(18) 0.9429(10) 0.7271(10) 0.071(3) Uani 1 1 d .
F6' F 0.8195(15) 1.1538(12) 0.7399(9) 0.070(3) Uani 1 1 d .

loop_
_atom_site_aniso_label
_atom_site_aniso_U_11
_atom_site_aniso_U_22
_atom_site_aniso_U_33
_atom_site_aniso_U_23
_atom_site_aniso_U_13
_atom_site_aniso_U_12
Ru1 0.0240(6) 0.0248(7) 0.0267(9) 0.0062(6) 0.0082(6) 0.0021(6)
P1 0.034(2) 0.0180(18) 0.041(3) 0.0034(17) 0.0162(19) -0.0021(16)
F1 0.055(5) 0.052(5) 0.052(5) -0.019(4) 0.033(4) -0.021(4)
F2 0.072(6) 0.033(4) 0.145(10) -0.026(5) 0.061(6) -0.021(4)
F3 0.079(6) 0.034(4) 0.103(8) -0.025(5) 0.061(6) -0.006(4)
F4 0.088(7) 0.133(8) 0.043(6) 0.057(5) 0.022(5) 0.058(6)
F5 0.064(6) 0.046(5) 0.082(8) 0.040(5) 0.045(6) 0.007(4)
F6 0.046(5) 0.093(7) 0.107(9) 0.049(6) 0.010(5) 0.012(5)
Ru1' 0.0204(6) 0.0248(7) 0.0265(9) 0.0047(6) 0.0066(6) 0.0039(6)
P1' 0.036(2) 0.039(2) 0.038(3) 0.0078(19) 0.0153(19) 0.0067(19)
F1' 0.052(5) 0.060(5) 0.061(6) 0.004(4) 0.038(5) -0.004(4)
F2' 0.076(6) 0.138(9) 0.070(7) 0.048(6) 0.027(5) 0.082(6)
F3' 0.050(4) 0.051(4) 0.046(5) 0.017(3) 0.022(4) -0.006(4)
F4' 0.047(4) 0.056(5) 0.062(6) -0.023(4) 0.022(4) -0.023(4)
F5' 0.075(6) 0.057(5) 0.073(5) -0.026(4) 0.040(5) -0.029(5)
F6' 0.042(4) 0.097(7) 0.066(6) -0.003(5) 0.011(4) 0.026(4)

loop_
_atom_type_symbol
_atom_type_description
_atom_type_scat_dispersion_real
_atom_type_scat_dispersion_imag
_atom_type_scat_source
C C 0.0033 0.0016 'International Tables Vol C Tables 4.2.6.8 and 6.1.1.4'
H H 0.0000 0.0000 'International Tables Vol C Tables 4.2.6.8 and 6.1.1.4'
N N 0.0061 0.0033 'International Tables Vol C Tables 4.2.6.8 and 6.1.1.4'
O O 0.0106 0.0060 'International Tables Vol C Tables 4.2.6.8 and 6.1.1.4'
F F 0.0171 0.0103 'International Tables Vol C Tables 4.2.6.8 and 6.1.1.4'
P P 0.1023 0.0942 'International Tables Vol C Tables 4.2.6.8 and 6.1.1.4'
Ru Ru -1.2594 0.8363 'International Tables Vol C Tables 4.2.6.8 and 6.1.1.4'

loop_
_geom_angle_atom_site_label_1
_geom_angle_atom_site_label_2
_geom_angle_atom_site_label_3
_geom_angle
O1 Ru1 N1 75.9(4)
O1 Ru1 N2 81.7(4)
N1 Ru1 N2 78.7(4)
O1 Ru1 C2 144.9(3)
N1 Ru1 C2 96.3(3)
N2 Ru1 C2 131.1(3)
O1 Ru1 C3 167.9(3)
N1 Ru1 C3 116.1(3)
N2 Ru1 C3 101.3(3)
C2 Ru1 C3 37.65(10)
O1 Ru1 C1 109.7(3)
N1 Ru1 C1 102.4(3)
N2 Ru1 C1 168.6(3)
C2 Ru1 C1 37.58(10)
C3 Ru1 C1 67.82(15)
O1 Ru1 C4 131.0(3)
N1 Ru1 C4 151.0(3)
N2 Ru1 C4 93.4(3)
C2 Ru1 C4 67.82(14)
C3 Ru1 C4 37.58(9)
C1 Ru1 C4 80.03(14)
O1 Ru1 C6 91.1(3)
N1 Ru1 C6 130.5(3)
N2 Ru1 C6 147.3(3)
C2 Ru1 C6 67.68(14)
C3 Ru1 C6 80.03(14)
C1 Ru1 C6 37.44(9)
C4 Ru1 C6 67.54(14)
O1 Ru1 C5 100.3(3)
N1 Ru1 C5 167.8(3)
N2 Ru1 C5 112.5(3)
C2 Ru1 C5 80.03(14)
C3 Ru1 C5 67.68(14)
C1 Ru1 C5 67.54(13)
C4 Ru1 C5 37.44(9)
C6 Ru1 C5 37.37(9)
C7 O1 Ru1 115.9(7)
C8 N1 Ru1 101.1(6)
C8 N1 H1A 111.6
Ru1 N1 H1A 111.6
C8 N1 H1B 111.6
Ru1 N1 H1B 111.6
H1A N1 H1B 109.4
C9 N2 Ru1 110.7(6)
C9 N2 H2A 109.5
Ru1 N2 H2A 109.5
C9 N2 H2B 109.5
Ru1 N2 H2B 109.5
H2A N2 H2B 108.1
O2 C7 O1 125.4(10)
O2 C7 C8 120.8(10)
O1 C7 C8 113.8(9)
C9 C8 C7 110.6(8)
C9 C8 N1 104.3(7)
C7 C8 N1 105.3(7)
C9 C8 H8 112.1
C7 C8 H8 112.1
N1 C8 H8 112.1
C8 C9 N2 107.1(7)
C8 C9 H9A 110.3
N2 C9 H9A 110.3
C8 C9 H9B 110.3
N2 C9 H9B 110.3
H9A C9 H9B 108.5
C2 C1 C6 120.0
C2 C1 Ru1 70.91(18)
C6 C1 Ru1 71.59(19)
C2 C1 H1 120.0
C6 C1 H1 120.0
Ru1 C1 H1 130.0
C1 C2 C3 120.0
C1 C2 Ru1 71.51(18)
C3 C2 Ru1 71.18(19)
C1 C2 H2 120.0
C3 C2 H2 120.0
Ru1 C2 H2 129.8
C4 C3 C2 120.0
C4 C3 Ru1 71.52(19)
C2 C3 Ru1 71.17(19)
C4 C3 H3 120.0
C2 C3 H3 120.0
Ru1 C3 H3 129.8
C3 C4 C5 120.0
C3 C4 Ru1 70.90(19)
C5 C4 Ru1 71.59(18)
C3 C4 H4 120.0
C5 C4 H4 120.0
Ru1 C4 H4 130.0
C6 C5 C4 120.0
C6 C5 Ru1 71.31(18)
C4 C5 Ru1 70.98(18)
C6 C5 H5 120.0
C4 C5 H5 120.0
Ru1 C5 H5 130.3
C5 C6 C1 120.0
C5 C6 Ru1 71.32(19)
C1 C6 Ru1 70.97(19)
C5 C6 H6 120.0
C1 C6 H6 120.0
Ru1 C6 H6 130.3
F2 P1 F4 93.6(7)
F2 P1 F5 91.7(5)
F4 P1 F5 92.7(6)
F2 P1 F1 90.0(5)
F4 P1 F1 91.5(6)
F5 P1 F1 175.4(7)
F2 P1 F6 89.9(7)
F4 P1 F6 175.0(6)
F5 P1 F6 90.8(6)
F1 P1 F6 84.9(6)
F2 P1 F3 176.4(6)
F4 P1 F3 88.6(7)
F5 P1 F3 91.1(6)
F1 P1 F3 87.0(5)
F6 P1 F3 87.8(7)
N2' Ru1' N1' 77.1(4)
N2' Ru1' O1' 80.9(3)
N1' Ru1' O1' 75.7(3)
N2' Ru1' C3' 99.4(3)
N1' Ru1' C3' 115.7(3)
O1' Ru1' C3' 168.4(3)
N2' Ru1' C2' 129.2(3)
N1' Ru1' C2' 97.2(3)
O1' Ru1' C2' 147.5(3)
C3' Ru1' C2' 37.53(9)
N2' Ru1' C4' 92.1(3)
N1' Ru1' C4' 149.7(3)
O1' Ru1' C4' 131.1(3)
C3' Ru1' C4' 37.51(9)
C2' Ru1' C4' 67.65(14)
N2' Ru1' C1' 166.4(3)
N1' Ru1' C1' 104.4(3)
O1' Ru1' C1' 112.6(3)
C3' Ru1' C1' 67.62(13)
C2' Ru1' C1' 37.46(9)
C4' Ru1' C1' 79.87(14)
N2' Ru1' C5' 112.2(3)
N1' Ru1' C5' 169.9(3)
O1' Ru1' C5' 101.5(3)
C3' Ru1' C5' 67.58(14)
C2' Ru1' C5' 79.87(14)
C4' Ru1' C5' 37.42(9)
C1' Ru1' C5' 67.45(14)
N2' Ru1' C6' 147.6(3)
N1' Ru1' C6' 132.6(3)
O1' Ru1' C6' 93.7(3)
C3' Ru1' C6' 79.87(14)
C2' Ru1' C6' 67.52(14)
C4' Ru1' C6' 67.48(14)
C1' Ru1' C6' 37.38(10)
C5' Ru1' C6' 37.36(9)
C7' O1' Ru1' 113.5(6)
C8' N1' Ru1' 103.7(6)
C8' N1' H1'A 111.0
Ru1' N1' H1'A 111.0
C8' N1' H1'B 111.0
Ru1' N1' H1'B 111.0
H1'A N1' H1'B 109.0
C9' N2' Ru1' 113.6(6)
C9' N2' H2'A 108.9
Ru1' N2' H2'A 108.9
C9' N2' H2'B 108.9
Ru1' N2' H2'B 108.9
H2'A N2' H2'B 107.7
O2' C7' O1' 126.6(9)
O2' C7' C8' 118.6(9)
O1' C7' C8' 114.8(9)
N1' C8' C9' 104.6(8)
N1' C8' C7' 106.6(7)
C9' C8' C7' 103.7(7)
N1' C8' H8' 113.7
C9' C8' H8' 113.7
C7' C8' H8' 113.7
N2' C9' C8' 108.9(8)
N2' C9' H9'A 109.9
C8' C9' H9'A 109.9
N2' C9' H9'B 109.9
C8' C9' H9'B 109.9
H9'A C9' H9'B 108.3
C2' C1' C6' 120.0
C2' C1' Ru1' 71.06(19)
C6' C1' Ru1' 71.46(18)
C2' C1' H1' 120.0
C6' C1' H1' 120.0
Ru1' C1' H1' 130.0
C3' C2' C1' 120.0
C3' C2' Ru1' 71.2(2)
C1' C2' Ru1' 71.5(2)
C3' C2' H2' 120.0
C1' C2' H2' 120.0
Ru1' C2' H2' 129.8
C2' C3' C4' 120.0
C2' C3' Ru1' 71.30(19)
C4' C3' Ru1' 71.39(18)
C2' C3' H3' 120.0
C4' C3' H3' 120.0
Ru1' C3' H3' 129.8
C3' C4' C5' 120.0
C3' C4' Ru1' 71.10(18)
C5' C4' Ru1' 71.50(19)
C3' C4' H4' 120.0
C5' C4' H4' 120.0
Ru1' C4' H4' 129.9
C6' C5' C4' 120.0
C6' C5' Ru1' 71.4(2)
C4' C5' Ru1' 71.1(2)
C6' C5' H5' 120.0
C4' C5' H5' 120.0
Ru1' C5' H5' 130.1
C5' C6' C1' 120.0
C5' C6' Ru1' 71.25(19)
C1' C6' Ru1' 71.16(18)
C5' C6' H6' 120.0
C1' C6' H6' 120.0
Ru1' C6' H6' 130.1
F2' P1' F5' 92.6(7)
F2' P1' F6' 177.2(7)
F5' P1' F6' 87.9(7)
F2' P1' F1' 90.5(7)
F5' P1' F1' 89.8(5)
F6' P1' F1' 86.8(7)
F2' P1' F3' 92.6(6)
F5' P1' F3' 89.5(6)
F6' P1' F3' 90.1(6)
F1' P1' F3' 176.8(8)
F2' P1' F4' 91.2(7)
F5' P1' F4' 175.7(7)
F6' P1' F4' 88.2(6)
F1' P1' F4' 88.4(6)
F3' P1' F4' 92.2(5)

loop_
_geom_bond_atom_site_label_1
_geom_bond_atom_site_label_2
_geom_bond_distance
Ru1 O1 2.052(9)
Ru1 N1 2.114(9)
Ru1 N2 2.147(10)
Ru1 C2 2.154(6)
Ru1 C3 2.154(6)
Ru1 C1 2.162(6)
Ru1 C4 2.162(6)
Ru1 C6 2.169(5)
Ru1 C5 2.170(6)
O1 C7 1.287(14)
O2 C7 1.227(13)
N1 C8 1.538(12)
N1 H1A 0.9200
N1 H1B 0.9200
N2 C9 1.514(13)
N2 H2A 0.9200
N2 H2B 0.9200
C7 C8 1.522(12)
C8 C9 1.487(10)
C8 H8 1.0000
C9 H9A 0.9900
C9 H9B 0.9900
C1 C2 1.3900
C1 C6 1.3900
C1 H1 0.9500
C2 C3 1.3900
C2 H2 0.9500
C3 C4 1.3900
C3 H3 0.9500
C4 C5 1.3900
C4 H4 0.9500
C5 C6 1.3900
C5 H5 0.9500
C6 H6 0.9500
P1 F2 1.559(9)
P1 F4 1.559(11)
P1 F5 1.575(10)
P1 F1 1.577(9)
P1 F6 1.581(13)
P1 F3 1.593(9)
Ru1' N2' 2.100(9)
Ru1' N1' 2.118(9)
Ru1' O1' 2.135(9)
Ru1' C3' 2.160(6)
Ru1' C2' 2.162(5)
Ru1' C4' 2.164(6)
Ru1' C1' 2.167(6)
Ru1' C5' 2.169(6)
Ru1' C6' 2.171(6)
O1' C7' 1.261(13)
O2' C7' 1.247(13)
N1' C8' 1.454(12)
N1' H1'A 0.9200
N1' H1'B 0.9200
N2' C9' 1.427(13)
N2' H2'A 0.9200
N2' H2'B 0.9200
C7' C8' 1.583(11)
C8' C9' 1.524(11)
C8' H8' 1.0000
C9' H9'A 0.9900
C9' H9'B 0.9900
C1' C2' 1.3900
C1' C6' 1.3900
C1' H1' 0.9500
C2' C3' 1.3900
C2' H2' 0.9500
C3' C4' 1.3900
C3' H3' 0.9500
C4' C5' 1.3900
C4' H4' 0.9500
C5' C6' 1.3900
C5' H5' 0.9500
C6' H6' 0.9500
P1' F2' 1.554(13)
P1' F5' 1.573(10)
P1' F6' 1.602(12)
P1' F1' 1.603(10)
P1' F3' 1.608(10)
P1' F4' 1.615(10)
